data_7231044
loop_
_publ_author_name
'Giri, Rajat Subhra'
'Mandal, Bhubaneswar'

_publ_section_title
;
 Boc-Val-Val-OMe (A\b39--40) and Boc-Ile-Ala-OMe (A\b41--42) crystallize
 in a parallel \b-sheet arrangement but generate a different morphology
;
_journal_issue 31
_journal_name_full CrystEngComm
_journal_page_first 4441
_journal_paper_doi 10.1039/C8CE00097B
_journal_volume 20
_journal_year 2018
_chemical_formula_moiety 'C15 H28 N2 O5'
_chemical_formula_sum 'C15 H28 N2 O5'
_chemical_formula_weight 316.39
_space_group_crystal_system orthorhombic
_space_group_IT_number 19
_space_group_name_Hall 'P 2ac 2ab'
_space_group_name_H-M_alt 'P 21 21 21'
_symmetry_space_group_name_Hall 'P 2ac 2ab'
_symmetry_space_group_name_H-M 'P 21 21 21'
_atom_sites_solution_hydrogens geom
_audit_creation_method SHELXL-2014/7
_audit_update_record
;
2018-06-20 deposited with the CCDC.
2018-06-28 downloaded from the CCDC.
;
_cell_angle_alpha 90
_cell_angle_beta 90
_cell_angle_gamma 90
_cell_formula_units_Z 4
_cell_length_a 5.0771(6)
_cell_length_b 10.3940(19)
_cell_length_c 33.371(7)
_cell_measurement_reflns_used 1228
_cell_measurement_temperature 150.00(10)
_cell_measurement_theta_max 66.8190
_cell_measurement_theta_min 2.6480
_cell_volume 1761.0(5)
_computing_cell_refinement 'CrysAlisPro 1.171.38.46 (Rigaku OD, 2015)'
_computing_data_collection 'CrysAlisPro 1.171.38.46 (Rigaku OD, 2015)'
_computing_data_reduction 'CrysAlisPro 1.171.38.46 (Rigaku OD, 2015)'
_computing_structure_refinement 'SHELXL-2014/7 (Sheldrick, 2014)'
_diffrn_ambient_temperature 150.00(10)
_diffrn_measured_fraction_theta_full 0.952
_diffrn_measured_fraction_theta_max 0.952
_diffrn_measurement_device_type 'SuperNova, Dual, Cu at zero, Eos'
_diffrn_measurement_method '\w scans'
_diffrn_radiation_type CuK\a
_diffrn_radiation_wavelength 1.54184
_diffrn_reflns_av_R_equivalents 0.0719
_diffrn_reflns_av_unetI/netI 0.0725
_diffrn_reflns_Laue_measured_fraction_full 0.952
_diffrn_reflns_Laue_measured_fraction_max 0.952
_diffrn_reflns_limit_h_max 6
_diffrn_reflns_limit_h_min -3
_diffrn_reflns_limit_k_max 6
_diffrn_reflns_limit_k_min -12
_diffrn_reflns_limit_l_max 39
_diffrn_reflns_limit_l_min -34
_diffrn_reflns_number 3375
_diffrn_reflns_point_group_measured_fraction_full 0.786
_diffrn_reflns_point_group_measured_fraction_max 0.786
_diffrn_reflns_theta_full 67.151
_diffrn_reflns_theta_max 67.151
_diffrn_reflns_theta_min 4.455
_diffrn_source 'micro-focus sealed X-ray tube'
_exptl_absorpt_coefficient_mu 0.734
_exptl_absorpt_correction_type multi-scan
_exptl_absorpt_process_details SADABS
_exptl_crystal_colour colourless
_exptl_crystal_density_diffrn 1.193
_exptl_crystal_description block
_exptl_crystal_F_000 688.0
_exptl_crystal_size_max 0.30
_exptl_crystal_size_mid 0.25
_exptl_crystal_size_min 0.21
_exptl_transmission_factor_max 0.857
_exptl_transmission_factor_min 0.802
_refine_diff_density_max 0.322
_refine_diff_density_min -0.550
_refine_diff_density_rms 0.093
_refine_ls_abs_structure_details
;
 Flack x determined using 485 quotients [(I+)-(I-)]/[(I+)+(I-)]
 (Parsons, Flack and Wagner, Acta Cryst. B69 (2013) 249-259).
;
_refine_ls_abs_structure_Flack -0.2(4)
_refine_ls_extinction_method none
_refine_ls_goodness_of_fit_ref 1.067
_refine_ls_hydrogen_treatment constr
_refine_ls_matrix_type full
_refine_ls_number_parameters 206
_refine_ls_number_reflns 2468
_refine_ls_number_restraints 0
_refine_ls_restrained_S_all 1.067
_refine_ls_R_factor_all 0.1034
_refine_ls_R_factor_gt 0.0806
_refine_ls_shift/su_max 0.000
_refine_ls_shift/su_mean 0.000
_refine_ls_structure_factor_coef Fsqd
_refine_ls_weighting_details 'w=1/[\s^2^(Fo^2^)+(0.1942P)^2^+0.1091P] where P=(Fo^2^+2Fc^2^)/3'
_refine_ls_weighting_scheme calc
_refine_ls_wR_factor_gt 0.2175
_refine_ls_wR_factor_ref 0.2645
_reflns_Friedel_coverage 0.383
_reflns_Friedel_fraction_full 0.540
_reflns_Friedel_fraction_max 0.540
_reflns_number_gt 1958
_reflns_number_total 2468
_reflns_threshold_expression 'I > 2\s(I)'
_cod_data_source_file c8ce00097b2.cif
_cod_data_source_block RSG_BOC-IA_OMe
_cod_depositor_comments 'Adding full bibliography for 7231043--7231044.cif.'
_cod_database_code 7231044
_shelx_shelxl_version_number 2014/7
_shelx_space_group_comment
;
The symmetry employed for this shelxl refinement is uniquely defined
by the following loop, which should always be used as a source of
symmetry information in preference to the above space-group names.
They are only intended as comments.
;

loop_
_space_group_symop_operation_xyz
'x, y, z'
'-x+1/2, -y, z+1/2'
'-x, y+1/2, -z+1/2'
'x+1/2, -y+1/2, -z'

loop_
_atom_site_label
_atom_site_type_symbol
_atom_site_fract_x
_atom_site_fract_y
_atom_site_fract_z
_atom_site_U_iso_or_equiv
_atom_site_adp_type
_atom_site_occupancy
_atom_site_site_symmetry_order
_atom_site_calc_flag
_atom_site_refinement_flags_posn
_atom_site_refinement_flags_adp
O3 O 0.6455(8) 0.4203(5) 0.31500(12) 0.0409(11) Uani 1 1 d . .
O1 O 0.2665(7) 0.1656(4) 0.42399(13) 0.0380(10) Uani 1 1 d . .
O2 O -0.0603(8) 0.2914(5) 0.39938(14) 0.0457(12) Uani 1 1 d . .
N1 N 0.3694(8) 0.3414(5) 0.39045(13) 0.0299(10) Uani 1 1 d . .
H1N H 0.5284 0.3190 0.3959 0.036 Uiso 1 1 calc R U
N2 N 0.2225(9) 0.4083(5) 0.29659(13) 0.0336(12) Uani 1 1 d . .
H2N H 0.0606 0.4097 0.3042 0.040 Uiso 1 1 calc R U
O5 O 0.4674(17) 0.4788(5) 0.19863(14) 0.077(2) Uani 1 1 d . .
O4 O 0.3890(18) 0.6100(6) 0.25058(15) 0.084(2) Uani 1 1 d . .
C6 C 0.3241(10) 0.4570(6) 0.36660(15) 0.0292(12) Uani 1 1 d . .
H6 H 0.1347 0.4753 0.3664 0.035 Uiso 1 1 calc R U
C11 C 0.4133(10) 0.4288(6) 0.32314(16) 0.0302(12) Uani 1 1 d . .
C5 C 0.1713(10) 0.2699(7) 0.40399(16) 0.0334(13) Uani 1 1 d . .
C12 C 0.2862(10) 0.3836(7) 0.25506(16) 0.0357(14) Uani 1 1 d . .
H12 H 0.4279 0.3196 0.2543 0.043 Uiso 1 1 calc R U
C7 C 0.4683(12) 0.5754(6) 0.38209(16) 0.0366(13) Uani 1 1 d . .
H7 H 0.6568 0.5597 0.3781 0.044 Uiso 1 1 calc R U
C3 C -0.0934(12) 0.1399(7) 0.47250(17) 0.0397(14) Uani 1 1 d . .
H3A H 0.0091 0.1979 0.4886 0.060 Uiso 1 1 calc R U
H3B H -0.1755 0.0770 0.4895 0.060 Uiso 1 1 calc R U
H3C H -0.2266 0.1873 0.4584 0.060 Uiso 1 1 calc R U
C4 C 0.0823(11) 0.0735(7) 0.44294(19) 0.0415(15) Uani 1 1 d . .
C14 C 0.3839(16) 0.5032(7) 0.23540(17) 0.0512(19) Uani 1 1 d . .
C10 C 0.1413(14) 0.6146(8) 0.43969(19) 0.0483(16) Uani 1 1 d . .
H10A H 0.0659 0.6869 0.4259 0.072 Uiso 1 1 calc R U
H10B H 0.1323 0.6288 0.4681 0.072 Uiso 1 1 calc R U
H10C H 0.0449 0.5381 0.4330 0.072 Uiso 1 1 calc R U
C8 C 0.3985(17) 0.6946(7) 0.3575(2) 0.0503(17) Uani 1 1 d . .
H8A H 0.4569 0.6830 0.3304 0.075 Uiso 1 1 calc R U
H8B H 0.4835 0.7686 0.3688 0.075 Uiso 1 1 calc R U
H8C H 0.2111 0.7070 0.3578 0.075 Uiso 1 1 calc R U
C1 C -0.0741(16) 0.0037(9) 0.4105(2) 0.059(2) Uani 1 1 d . .
H1A H -0.1893 0.0636 0.3974 0.089 Uiso 1 1 calc R U
H1B H -0.1766 -0.0636 0.4225 0.089 Uiso 1 1 calc R U
H1C H 0.0451 -0.0326 0.3913 0.089 Uiso 1 1 calc R U
C9 C 0.4285(13) 0.5988(7) 0.42711(17) 0.0415(14) Uani 1 1 d . .
H9A H 0.5037 0.5270 0.4418 0.050 Uiso 1 1 calc R U
H9B H 0.5248 0.6756 0.4347 0.050 Uiso 1 1 calc R U
C2 C 0.2628(16) -0.0193(10) 0.4640(4) 0.085(4) Uani 1 1 d . .
H2A H 0.3763 -0.0598 0.4448 0.128 Uiso 1 1 calc R U
H2B H 0.1598 -0.0837 0.4775 0.128 Uiso 1 1 calc R U
H2C H 0.3674 0.0264 0.4833 0.128 Uiso 1 1 calc R U
C13 C 0.0529(18) 0.3289(19) 0.2334(3) 0.121(6) Uani 1 1 d . .
H13A H -0.0116 0.2551 0.2477 0.181 Uiso 1 1 calc R U
H13B H 0.1043 0.3038 0.2068 0.181 Uiso 1 1 calc R U
H13C H -0.0834 0.3927 0.2318 0.181 Uiso 1 1 calc R U
C15 C 0.562(5) 0.5927(11) 0.1775(3) 0.147(8) Uani 1 1 d . .
H15A H 0.4473 0.6639 0.1830 0.221 Uiso 1 1 calc R U
H15B H 0.5644 0.5760 0.1492 0.221 Uiso 1 1 calc R U
H15C H 0.7371 0.6129 0.1864 0.221 Uiso 1 1 calc R U

loop_
_atom_site_aniso_label
_atom_site_aniso_U_11
_atom_site_aniso_U_22
_atom_site_aniso_U_33
_atom_site_aniso_U_23
_atom_site_aniso_U_13
_atom_site_aniso_U_12
O3 0.0244(19) 0.064(3) 0.0345(19) -0.004(2) 0.0014(15) 0.0055(19)
O1 0.0220(17) 0.049(3) 0.043(2) 0.016(2) 0.0030(16) 0.0028(19)
O2 0.0221(19) 0.061(3) 0.054(3) 0.024(2) -0.0008(17) 0.002(2)
N1 0.0185(19) 0.038(3) 0.033(2) 0.013(2) 0.0003(16) 0.0030(19)
N2 0.020(2) 0.051(3) 0.030(2) 0.002(2) 0.0040(17) -0.001(2)
O5 0.147(6) 0.045(3) 0.039(2) 0.003(2) 0.042(3) 0.000(4)
O4 0.166(7) 0.048(3) 0.038(2) 0.003(2) 0.035(4) 0.017(4)
C6 0.024(2) 0.033(3) 0.031(2) 0.011(2) 0.0026(19) 0.004(2)
C11 0.020(2) 0.038(3) 0.033(3) 0.007(2) 0.002(2) 0.001(2)
C5 0.024(2) 0.048(4) 0.029(2) 0.002(2) 0.000(2) 0.009(2)
C12 0.021(2) 0.055(4) 0.032(3) -0.003(3) 0.001(2) 0.000(2)
C7 0.037(3) 0.041(3) 0.032(3) 0.004(2) 0.005(2) 0.000(3)
C3 0.032(2) 0.054(4) 0.033(3) 0.004(3) 0.002(2) -0.013(3)
C4 0.023(3) 0.052(4) 0.049(3) 0.016(3) 0.001(2) -0.010(3)
C14 0.078(5) 0.049(4) 0.027(3) 0.002(3) 0.016(3) 0.023(4)
C10 0.045(3) 0.063(4) 0.037(3) 0.002(3) 0.004(3) -0.003(3)
C8 0.069(4) 0.045(4) 0.037(3) 0.011(3) 0.006(3) 0.004(4)
C1 0.048(4) 0.068(5) 0.062(4) -0.012(4) 0.016(3) -0.016(4)
C9 0.041(3) 0.050(4) 0.033(3) 0.002(3) 0.002(2) -0.002(3)
C2 0.036(4) 0.075(6) 0.145(9) 0.069(7) -0.003(5) 0.002(4)
C13 0.051(5) 0.265(19) 0.045(4) -0.049(7) 0.007(3) -0.067(8)
C15 0.33(2) 0.059(6) 0.056(5) 0.010(4) 0.094(10) -0.011(11)

loop_
_atom_type_symbol
_atom_type_description
_atom_type_scat_dispersion_real
_atom_type_scat_dispersion_imag
_atom_type_scat_source
C C 0.0181 0.0091 'International Tables Vol C Tables 4.2.6.8 and 6.1.1.4'
H H 0.0000 0.0000 'International Tables Vol C Tables 4.2.6.8 and 6.1.1.4'
N N 0.0311 0.0180 'International Tables Vol C Tables 4.2.6.8 and 6.1.1.4'
O O 0.0492 0.0322 'International Tables Vol C Tables 4.2.6.8 and 6.1.1.4'

loop_
_geom_angle_atom_site_label_1
_geom_angle_atom_site_label_2
_geom_angle_atom_site_label_3
_geom_angle
C5 O1 C4 120.0(4)
C5 N1 C6 121.8(4)
C5 N1 H1N 119.1
C6 N1 H1N 119.1
C11 N2 C12 120.3(4)
C11 N2 H2N 119.9
C12 N2 H2N 119.9
C14 O5 C15 113.5(6)
N1 C6 C7 113.9(4)
N1 C6 C11 108.0(5)
C7 C6 C11 109.3(4)
N1 C6 H6 108.5
C7 C6 H6 108.5
C11 C6 H6 108.5
O3 C11 N2 123.2(5)
O3 C11 C6 120.5(5)
N2 C11 C6 116.2(4)
O2 C5 N1 126.1(6)
O2 C5 O1 123.8(6)
N1 C5 O1 110.1(4)
N2 C12 C14 110.4(5)
N2 C12 C13 110.6(5)
C14 C12 C13 111.5(8)
N2 C12 H12 108.0
C14 C12 H12 108.0
C13 C12 H12 108.0
C6 C7 C8 111.2(5)
C6 C7 C9 113.4(5)
C8 C7 C9 111.6(5)
C6 C7 H7 106.8
C8 C7 H7 106.8
C9 C7 H7 106.8
C4 C3 H3A 109.5
C4 C3 H3B 109.5
H3A C3 H3B 109.5
C4 C3 H3C 109.5
H3A C3 H3C 109.5
H3B C3 H3C 109.5
O1 C4 C3 111.1(6)
O1 C4 C2 103.3(5)
C3 C4 C2 110.5(7)
O1 C4 C1 109.5(5)
C3 C4 C1 112.1(5)
C2 C4 C1 110.1(8)
O4 C14 O5 123.5(7)
O4 C14 C12 125.7(5)
O5 C14 C12 110.8(6)
C9 C10 H10A 109.5
C9 C10 H10B 109.5
H10A C10 H10B 109.5
C9 C10 H10C 109.5
H10A C10 H10C 109.5
H10B C10 H10C 109.5
C7 C8 H8A 109.5
C7 C8 H8B 109.5
H8A C8 H8B 109.5
C7 C8 H8C 109.5
H8A C8 H8C 109.5
H8B C8 H8C 109.5
C4 C1 H1A 109.5
C4 C1 H1B 109.5
H1A C1 H1B 109.5
C4 C1 H1C 109.5
H1A C1 H1C 109.5
H1B C1 H1C 109.5
C10 C9 C7 114.3(5)
C10 C9 H9A 108.7
C7 C9 H9A 108.7
C10 C9 H9B 108.7
C7 C9 H9B 108.7
H9A C9 H9B 107.6
C4 C2 H2A 109.5
C4 C2 H2B 109.5
H2A C2 H2B 109.5
C4 C2 H2C 109.5
H2A C2 H2C 109.5
H2B C2 H2C 109.5
C12 C13 H13A 109.5
C12 C13 H13B 109.5
H13A C13 H13B 109.5
C12 C13 H13C 109.5
H13A C13 H13C 109.5
H13B C13 H13C 109.5
O5 C15 H15A 109.5
O5 C15 H15B 109.5
H15A C15 H15B 109.5
O5 C15 H15C 109.5
H15A C15 H15C 109.5
H15B C15 H15C 109.5

loop_
_geom_bond_atom_site_label_1
_geom_bond_atom_site_label_2
_geom_bond_distance
O3 C11 1.213(7)
O1 C5 1.362(8)
O1 C4 1.480(7)
O2 C5 1.207(7)
N1 C5 1.330(8)
N1 C6 1.459(7)
N1 H1N 0.8600
N2 C11 1.330(7)
N2 C12 1.446(7)
N2 H2N 0.8600
O5 C14 1.323(7)
O5 C15 1.459(12)
O4 C14 1.221(10)
C6 C7 1.523(9)
C6 C11 1.548(7)
C6 H6 0.9800
C12 C14 1.490(10)
C12 C13 1.500(10)
C12 H12 0.9800
C7 C8 1.527(9)
C7 C9 1.535(8)
C7 H7 0.9800
C3 C4 1.498(9)
C3 H3A 0.9600
C3 H3B 0.9600
C3 H3C 0.9600
C4 C2 1.505(10)
C4 C1 1.526(10)
C10 C9 1.527(9)
C10 H10A 0.9600
C10 H10B 0.9600
C10 H10C 0.9600
C8 H8A 0.9600
C8 H8B 0.9600
C8 H8C 0.9600
C1 H1A 0.9600
C1 H1B 0.9600
C1 H1C 0.9600
C9 H9A 0.9700
C9 H9B 0.9700
C2 H2A 0.9600
C2 H2B 0.9600
C2 H2C 0.9600
C13 H13A 0.9600
C13 H13B 0.9600
C13 H13C 0.9600
C15 H15A 0.9600
C15 H15B 0.9600
C15 H15C 0.9600

loop_
_geom_torsion_atom_site_label_1
_geom_torsion_atom_site_label_2
_geom_torsion_atom_site_label_3
_geom_torsion_atom_site_label_4
_geom_torsion
C5 N1 C6 C7 128.8(6)
C5 N1 C6 C11 -109.6(6)
C12 N2 C11 O3 -4.7(10)
C12 N2 C11 C6 178.8(6)
N1 C6 C11 O3 -72.4(7)
C7 C6 C11 O3 51.9(8)
N1 C6 C11 N2 104.2(5)
C7 C6 C11 N2 -131.4(5)
C6 N1 C5 O2 -1.7(10)
C6 N1 C5 O1 177.7(5)
C4 O1 C5 O2 -2.4(10)
C4 O1 C5 N1 178.1(5)
C11 N2 C12 C14 -71.4(7)
C11 N2 C12 C13 164.6(9)
N1 C6 C7 C8 -176.3(5)
C11 C6 C7 C8 62.9(6)
N1 C6 C7 C9 -49.7(7)
C11 C6 C7 C9 -170.5(5)
C5 O1 C4 C3 -57.4(7)
C5 O1 C4 C2 -175.8(7)
C5 O1 C4 C1 66.9(8)
C15 O5 C14 O4 -1.1(17)
C15 O5 C14 C12 179.1(12)
N2 C12 C14 O4 -6.1(11)
C13 C12 C14 O4 117.4(11)
N2 C12 C14 O5 173.8(6)
C13 C12 C14 O5 -62.8(9)
C6 C7 C9 C10 -58.1(8)
C8 C7 C9 C10 68.3(8)
